data_4073313
loop_
_publ_author_name
'Gurubasavaraj, Prabhuodeyara M.'
'Roesky, Herbert W.'
'Sharma, Prabhuodeyara M. Veeresha'
'Oswald, Rainer B.'
'Dolle, Volker'
'Herbst-Irmer, Regine'
'Pal, Aritra'

_publ_section_title
;
 Oxygen Effect in Heterobimetallic Catalysis:&#x00A0; The
 Zr&#x2212;O&#x2212;Ti System as an Excellent Example for Olefin
 Polymerization&#x2021;
;
_journal_issue 14
_journal_name_full Organometallics
_journal_page_first 3346
_journal_paper_doi 10.1021/om070235k
_journal_volume 26
_journal_year 2007
_chemical_formula_sum 'C21 H34 O Zr'
_chemical_formula_weight 393.70
_chemical_name_systematic
; 
 ? 
;
_space_group_IT_number 19
_symmetry_cell_setting orthorhombic
_symmetry_space_group_name_Hall 'P 2ac 2ab'
_symmetry_space_group_name_H-M 'P 21 21 21'
_atom_sites_solution_hydrogens geom
_atom_sites_solution_primary direct
_atom_sites_solution_secondary difmap
_audit_creation_method SHELXL-97
_cell_angle_alpha 90.00
_cell_angle_beta 90.00
_cell_angle_gamma 90.00
_cell_formula_units_Z 4
_cell_length_a 8.035(2)
_cell_length_b 10.948(3)
_cell_length_c 22.256(3)
_cell_measurement_temperature 103(2)
_cell_volume 1957.8(8)
_computing_structure_refinement 'SHELXL-97 (Sheldrick, 1997)'
_computing_structure_solution 'SHELXS-97 (Sheldrick, 1990)'
_diffrn_ambient_temperature 103(2)
_diffrn_measured_fraction_theta_full 1.000
_diffrn_measured_fraction_theta_max 1.000
_diffrn_measurement_device_type 'Bruker AXS diffractometer equipped with an APEX detector'
_diffrn_radiation_monochromator graphite
_diffrn_radiation_source 'fine-focus sealed tube'
_diffrn_radiation_type MoK\a
_diffrn_radiation_wavelength 0.71073
_diffrn_reflns_av_R_equivalents 0.0297
_diffrn_reflns_av_sigmaI/netI 0.0151
_diffrn_reflns_limit_h_max 10
_diffrn_reflns_limit_h_min -10
_diffrn_reflns_limit_k_max 13
_diffrn_reflns_limit_k_min 0
_diffrn_reflns_limit_l_max 27
_diffrn_reflns_limit_l_min 0
_diffrn_reflns_number 36648
_diffrn_reflns_theta_full 26.39
_diffrn_reflns_theta_max 26.39
_diffrn_reflns_theta_min 1.83
_exptl_absorpt_coefficient_mu 0.565
_exptl_absorpt_correction_T_max 0.8954
_exptl_absorpt_correction_T_min 0.8954
_exptl_absorpt_correction_type multi-scan
_exptl_crystal_colour blocks
_exptl_crystal_density_diffrn 1.336
_exptl_crystal_density_method 'not measured'
_exptl_crystal_description cololurless
_exptl_crystal_F_000 832
_exptl_crystal_size_max 0.20
_exptl_crystal_size_mid 0.20
_exptl_crystal_size_min 0.20
_refine_diff_density_max 0.782
_refine_diff_density_min -0.433
_refine_diff_density_rms 0.061
_refine_ls_abs_structure_details 'Flack H D (1983), Acta Cryst. A39, 876-881'
_refine_ls_abs_structure_Flack 0.03(4)
_refine_ls_extinction_method none
_refine_ls_goodness_of_fit_ref 1.193
_refine_ls_hydrogen_treatment mixed
_refine_ls_matrix_type full
_refine_ls_number_parameters 315
_refine_ls_number_reflns 4003
_refine_ls_number_restraints 676
_refine_ls_restrained_S_all 1.138
_refine_ls_R_factor_all 0.0252
_refine_ls_R_factor_gt 0.0250
_refine_ls_shift/su_max 0.002
_refine_ls_shift/su_mean 0.000
_refine_ls_structure_factor_coef Fsqd
_refine_ls_weighting_details 'calc w=1/[\s^2^(Fo^2^)+(0.0338P)^2^+0.6894P] where P=(Fo^2^+2Fc^2^)/3'
_refine_ls_weighting_scheme calc
_refine_ls_wR_factor_gt 0.0621
_refine_ls_wR_factor_ref 0.0625
_reflns_number_gt 3977
_reflns_number_total 4003
_reflns_threshold_expression >2sigma(I)
_cod_data_source_file om070235k-file001.cif
_cod_data_source_block compound1
_cod_original_sg_symbol_H-M P2(1)2(1)2(1)
_cod_database_code 4073313

loop_
_symmetry_equiv_pos_as_xyz
'x, y, z'
'-x+1/2, -y, z+1/2'
'-x, y+1/2, -z+1/2'
'x+1/2, -y+1/2, -z'

loop_
_atom_site_label
_atom_site_type_symbol
_atom_site_fract_x
_atom_site_fract_y
_atom_site_fract_z
_atom_site_U_iso_or_equiv
_atom_site_adp_type
_atom_site_occupancy
_atom_site_symmetry_multiplicity
_atom_site_calc_flag
_atom_site_refinement_flags
_atom_site_disorder_assembly
_atom_site_disorder_group
Zr1 Zr 0.76765(2) 0.967394(15) 0.876549(8) 0.01920(6) Uani 1 1 d D A .
C1 C 0.9245(12) 0.9041(8) 0.7841(4) 0.0331(17) Uani 0.466(7) 1 d PDU A 1
C2 C 0.7578(15) 0.8648(13) 0.7768(7) 0.038(2) Uani 0.466(7) 1 d PDU A 1
C3 C 0.7287(16) 0.7679(16) 0.8167(8) 0.033(2) Uani 0.466(7) 1 d PDU A 1
C4 C 0.8748(11) 0.7511(11) 0.8511(6) 0.0236(16) Uani 0.466(7) 1 d PDU A 1
C5 C 0.9976(8) 0.8333(7) 0.8310(4) 0.0241(14) Uani 0.466(7) 1 d PDU A 1
C6 C 1.0072(17) 0.9961(6) 0.7436(4) 0.081(4) Uani 0.466(7) 1 d PDU A 1
H6A H 1.0149 0.9628 0.7028 0.122 Uiso 0.466(7) 1 calc PR A 1
H6B H 1.1192 1.0139 0.7587 0.122 Uiso 0.466(7) 1 calc PR A 1
H6C H 0.9414 1.0714 0.7430 0.122 Uiso 0.466(7) 1 calc PR A 1
C7 C 0.6395(15) 0.9028(12) 0.7274(4) 0.080(4) Uani 0.466(7) 1 d PDU A 1
H7A H 0.6972 0.8998 0.6886 0.120 Uiso 0.466(7) 1 calc PR A 1
H7B H 0.6004 0.9862 0.7349 0.120 Uiso 0.466(7) 1 calc PR A 1
H7C H 0.5441 0.8471 0.7266 0.120 Uiso 0.466(7) 1 calc PR A 1
C8 C 0.5739(10) 0.6911(9) 0.8208(6) 0.073(3) Uani 0.466(7) 1 d PDU A 1
H8A H 0.5748 0.6297 0.7888 0.109 Uiso 0.466(7) 1 calc PR A 1
H8B H 0.4757 0.7434 0.8164 0.109 Uiso 0.466(7) 1 calc PR A 1
H8C H 0.5703 0.6502 0.8600 0.109 Uiso 0.466(7) 1 calc PR A 1
C9 C 0.9013(12) 0.6552(7) 0.8984(3) 0.050(2) Uani 0.466(7) 1 d PDU A 1
H9A H 0.9573 0.5845 0.8806 0.074 Uiso 0.466(7) 1 calc PR A 1
H9B H 0.7935 0.6299 0.9148 0.074 Uiso 0.466(7) 1 calc PR A 1
H9C H 0.9705 0.6887 0.9307 0.074 Uiso 0.466(7) 1 calc PR A 1
C10 C 1.1784(7) 0.8246(7) 0.8456(5) 0.057(2) Uani 0.466(7) 1 d PDU A 1
H10A H 1.2324 0.7681 0.8175 0.085 Uiso 0.466(7) 1 calc PR A 1
H10B H 1.1920 0.7944 0.8867 0.085 Uiso 0.466(7) 1 calc PR A 1
H10C H 1.2296 0.9055 0.8420 0.085 Uiso 0.466(7) 1 calc PR A 1
C1' C 0.8690(8) 0.9114(7) 0.7706(3) 0.0205(12) Uani 0.534(7) 1 d PDU A 2
C2' C 0.7277(11) 0.8383(11) 0.7780(5) 0.0222(14) Uani 0.534(7) 1 d PDU A 2
C3' C 0.7549(14) 0.7559(14) 0.8256(8) 0.0287(16) Uani 0.534(7) 1 d PDU A 2
C4' C 0.9189(11) 0.7743(10) 0.8460(5) 0.0277(16) Uani 0.534(7) 1 d PDU A 2
C5' C 0.9921(7) 0.8698(7) 0.8113(3) 0.0284(14) Uani 0.534(7) 1 d PDU A 2
C6' C 0.8886(11) 1.0099(6) 0.7239(3) 0.0516(18) Uani 0.534(7) 1 d PDU A 2
H6'A H 0.9214 0.9729 0.6855 0.077 Uiso 0.534(7) 1 calc PR A 2
H6'B H 0.9744 1.0677 0.7368 0.077 Uiso 0.534(7) 1 calc PR A 2
H6'C H 0.7826 1.0530 0.7188 0.077 Uiso 0.534(7) 1 calc PR A 2
C7' C 0.5743(9) 0.8488(8) 0.7404(4) 0.0489(19) Uani 0.534(7) 1 d PDU A 2
H7'A H 0.6043 0.8432 0.6979 0.073 Uiso 0.534(7) 1 calc PR A 2
H7'B H 0.5205 0.9275 0.7482 0.073 Uiso 0.534(7) 1 calc PR A 2
H7'C H 0.4975 0.7824 0.7507 0.073 Uiso 0.534(7) 1 calc PR A 2
C8' C 0.6425(11) 0.6517(6) 0.8419(3) 0.053(2) Uani 0.534(7) 1 d PDU A 2
H8'A H 0.6670 0.5816 0.8160 0.080 Uiso 0.534(7) 1 calc PR A 2
H8'B H 0.5263 0.6764 0.8364 0.080 Uiso 0.534(7) 1 calc PR A 2
H8'C H 0.6609 0.6290 0.8840 0.080 Uiso 0.534(7) 1 calc PR A 2
C9' C 1.0022(12) 0.6983(6) 0.8936(3) 0.057(2) Uani 0.534(7) 1 d PDU A 2
H9'A H 0.9914 0.6116 0.8833 0.085 Uiso 0.534(7) 1 calc PR A 2
H9'B H 0.9491 0.7137 0.9325 0.085 Uiso 0.534(7) 1 calc PR A 2
H9'C H 1.1203 0.7201 0.8959 0.085 Uiso 0.534(7) 1 calc PR A 2
C10' C 1.1735(6) 0.8973(8) 0.8081(3) 0.060(2) Uani 0.534(7) 1 d PDU A 2
H10D H 1.2294 0.8344 0.7842 0.090 Uiso 0.534(7) 1 calc PR A 2
H10E H 1.2203 0.8981 0.8488 0.090 Uiso 0.534(7) 1 calc PR A 2
H10F H 1.1900 0.9773 0.7894 0.090 Uiso 0.534(7) 1 calc PR A 2
C11 C 0.9842(3) 1.1330(2) 0.89936(10) 0.0283(5) Uani 1 1 d DU A .
C12 C 1.0000(3) 1.0459(2) 0.94640(10) 0.0267(5) Uani 1 1 d DU . .
C13 C 0.8513(3) 1.0485(2) 0.98050(9) 0.0268(5) Uani 1 1 d DU A .
C14 C 0.7442(3) 1.13588(18) 0.95470(9) 0.0276(5) Uani 1 1 d DU A .
C15 C 0.8259(3) 1.1890(2) 0.90519(10) 0.0292(5) Uani 1 1 d DU A .
C16 C 1.1221(4) 1.1799(3) 0.86022(14) 0.0531(8) Uani 1 1 d DU . .
H16A H 1.1656 1.2562 0.8770 0.080 Uiso 1 1 calc R A .
H16B H 1.0793 1.1949 0.8197 0.080 Uiso 1 1 calc R . .
H16C H 1.2115 1.1191 0.8584 0.080 Uiso 1 1 calc R . .
C17 C 1.1567(3) 0.9826(3) 0.96592(14) 0.0453(7) Uani 1 1 d DU A .
H17A H 1.1972 1.0197 1.0032 0.068 Uiso 1 1 calc R . .
H17B H 1.2415 0.9911 0.9346 0.068 Uiso 1 1 calc R . .
H17C H 1.1336 0.8958 0.9727 0.068 Uiso 1 1 calc R . .
C18 C 0.8290(4) 0.9819(3) 1.03871(11) 0.0481(8) Uani 1 1 d DU . .
H18A H 0.8945 1.0222 1.0701 0.072 Uiso 1 1 calc R A .
H18B H 0.8668 0.8973 1.0341 0.072 Uiso 1 1 calc R . .
H18C H 0.7111 0.9826 1.0500 0.072 Uiso 1 1 calc R . .
C19 C 0.5741(3) 1.1700(3) 0.97781(15) 0.0472(8) Uani 1 1 d DU . .
H19A H 0.5826 1.2434 1.0028 0.071 Uiso 1 1 calc R A .
H19B H 0.5292 1.1026 1.0018 0.071 Uiso 1 1 calc R . .
H19C H 0.4998 1.1861 0.9438 0.071 Uiso 1 1 calc R . .
C20 C 0.7650(4) 1.2941(2) 0.86816(13) 0.0551(8) Uani 1 1 d DU . .
H20A H 0.8100 1.3705 0.8843 0.083 Uiso 1 1 calc R A .
H20B H 0.6432 1.2967 0.8694 0.083 Uiso 1 1 calc R . .
H20C H 0.8021 1.2838 0.8265 0.083 Uiso 1 1 calc R . .
C21 C 0.6045(12) 0.8546(9) 0.9410(4) 0.0295(9) Uani 0.783(11) 1 d PDU A 1
H21A H 0.5506 0.9093 0.9699 0.044 Uiso 0.783(11) 1 calc PR A 1
H21B H 0.6741 0.7955 0.9625 0.044 Uiso 0.783(11) 1 calc PR A 1
H21C H 0.5192 0.8110 0.9179 0.044 Uiso 0.783(11) 1 calc PR A 1
O1 O 0.5740(6) 1.0535(4) 0.8351(2) 0.0319(9) Uani 0.783(11) 1 d PDU A 1
H1O H 0.518(8) 1.009(6) 0.816(3) 0.15(3) Uiso 0.783(11) 1 d PD A 1
O1' O 0.614(3) 0.868(2) 0.9318(12) 0.0295(9) Uani 0.217(11) 1 d PDU A 2
C21' C 0.557(3) 1.078(2) 0.8331(15) 0.0319(9) Uani 0.217(11) 1 d PDU A 2
H21D H 0.5984 1.1186 0.7967 0.048 Uiso 0.217(11) 1 calc PR A 2
H21E H 0.5174 1.1404 0.8615 0.048 Uiso 0.217(11) 1 calc PR A 2
H21F H 0.4648 1.0238 0.8226 0.048 Uiso 0.217(11) 1 calc PR A 2

loop_
_atom_site_aniso_label
_atom_site_aniso_U_11
_atom_site_aniso_U_22
_atom_site_aniso_U_33
_atom_site_aniso_U_23
_atom_site_aniso_U_13
_atom_site_aniso_U_12
Zr1 0.01919(9) 0.01851(9) 0.01990(10) -0.00493(7) 0.00247(8) -0.00018(8)
C1 0.054(5) 0.024(3) 0.022(5) 0.002(3) 0.014(3) 0.011(4)
C2 0.047(5) 0.039(7) 0.026(3) -0.014(4) -0.013(4) 0.022(4)
C3 0.029(4) 0.035(6) 0.034(6) -0.025(3) -0.005(3) 0.000(4)
C4 0.030(4) 0.015(4) 0.026(3) -0.006(2) 0.012(3) 0.001(3)
C5 0.022(2) 0.018(4) 0.031(4) -0.009(2) 0.007(3) 0.008(2)
C6 0.167(11) 0.035(4) 0.041(5) 0.001(3) 0.071(6) 0.005(5)
C7 0.092(7) 0.111(9) 0.037(4) -0.034(5) -0.021(5) 0.060(7)
C8 0.042(4) 0.057(6) 0.118(9) -0.050(5) 0.011(5) -0.014(4)
C9 0.073(5) 0.031(3) 0.046(4) 0.008(3) 0.014(4) 0.019(3)
C10 0.026(3) 0.047(4) 0.097(6) -0.040(4) 0.000(3) 0.003(3)
C1' 0.026(3) 0.025(2) 0.011(3) -0.0015(19) 0.003(2) 0.001(3)
C2' 0.024(3) 0.022(4) 0.021(3) -0.015(2) 0.001(2) -0.006(2)
C3' 0.038(4) 0.021(2) 0.027(4) -0.002(2) 0.005(3) 0.006(3)
C4' 0.040(4) 0.024(5) 0.019(3) -0.004(2) -0.006(4) 0.013(3)
C5' 0.024(2) 0.039(4) 0.022(4) -0.013(2) -0.001(2) 0.011(3)
C6' 0.091(5) 0.041(3) 0.023(3) 0.006(2) 0.011(3) -0.006(3)
C7' 0.041(4) 0.066(5) 0.039(4) -0.026(3) -0.023(3) 0.015(3)
C8' 0.080(5) 0.028(3) 0.051(4) -0.011(2) 0.030(4) -0.013(3)
C9' 0.095(6) 0.045(4) 0.030(3) -0.006(2) -0.019(3) 0.040(4)
C10' 0.023(2) 0.096(6) 0.061(4) -0.047(4) 0.006(2) 0.001(3)
C11 0.0316(12) 0.0271(11) 0.0261(11) -0.0042(9) 0.0037(9) -0.0111(9)
C12 0.0268(10) 0.0254(11) 0.0279(11) -0.0040(9) -0.0070(8) -0.0055(9)
C13 0.0332(11) 0.0257(11) 0.0214(10) -0.0040(9) -0.0013(9) -0.0101(10)
C14 0.0288(12) 0.0264(10) 0.0275(10) -0.0147(8) 0.0029(10) -0.0040(11)
C15 0.0407(13) 0.0205(10) 0.0263(11) -0.0029(9) -0.0083(10) -0.0055(10)
C16 0.0564(19) 0.0565(18) 0.0464(16) -0.0096(14) 0.0189(14) -0.0294(15)
C17 0.0342(13) 0.0419(14) 0.0600(18) -0.0085(14) -0.0191(12) 0.0044(12)
C18 0.0594(18) 0.0621(18) 0.0228(12) 0.0078(12) -0.0070(12) -0.0275(16)
C19 0.0354(15) 0.0467(17) 0.0596(18) -0.0305(15) 0.0111(13) 0.0044(13)
C20 0.076(2) 0.0241(11) 0.0658(19) 0.0108(12) -0.024(2) -0.0007(14)
C21 0.0374(17) 0.024(2) 0.027(3) -0.0068(16) 0.0074(18) -0.0080(15)
O1 0.0282(14) 0.024(2) 0.0430(12) -0.0146(15) -0.0112(10) 0.0127(13)
O1' 0.0374(17) 0.024(2) 0.027(3) -0.0068(16) 0.0074(18) -0.0080(15)
C21' 0.0282(14) 0.024(2) 0.0430(12) -0.0146(15) -0.0112(10) 0.0127(13)

loop_
_atom_type_symbol
_atom_type_description
_atom_type_scat_dispersion_real
_atom_type_scat_dispersion_imag
_atom_type_scat_source
C C 0.0033 0.0016 'International Tables Vol C Tables 4.2.6.8 and 6.1.1.4'
H H 0.0000 0.0000 'International Tables Vol C Tables 4.2.6.8 and 6.1.1.4'
O O 0.0106 0.0060 'International Tables Vol C Tables 4.2.6.8 and 6.1.1.4'
Zr Zr -2.9673 0.5597 'International Tables Vol C Tables 4.2.6.8 and 6.1.1.4'

loop_
_geom_angle_atom_site_label_1
_geom_angle_atom_site_label_2
_geom_angle_atom_site_label_3
_geom_angle
O1 Zr1 O1' 93.2(9)
O1 Zr1 C21' 4.5(9)
O1' Zr1 C21' 95.0(8)
O1 Zr1 C21 95.5(2)
O1' Zr1 C21 2.3(10)
C21' Zr1 C21 97.2(10)
O1 Zr1 C2 77.3(3)
O1' Zr1 C2 106.1(9)
C21' Zr1 C2 80.8(9)
C21 Zr1 C2 107.2(4)
O1 Zr1 C1 98.0(3)
O1' Zr1 C1 130.3(9)
C21' Zr1 C1 99.9(9)
C21 Zr1 C1 130.4(4)
C2 Zr1 C1 32.9(3)
O1 Zr1 C4' 129.1(2)
O1' Zr1 C4' 90.5(9)
C21' Zr1 C4' 133.1(9)
C21 Zr1 C4' 89.6(3)
C2 Zr1 C4' 53.1(3)
C1 Zr1 C4' 46.2(2)
O1 Zr1 C14 85.27(15)
O1' Zr1 C14 85.9(9)
C21' Zr1 C14 81.3(9)
C21 Zr1 C14 85.5(3)
C2 Zr1 C14 159.2(3)
C1 Zr1 C14 143.0(2)
C4' Zr1 C14 145.59(19)
O1 Zr1 C5' 118.4(2)
O1' Zr1 C5' 123.0(9)
C21' Zr1 C5' 120.2(9)
C21 Zr1 C5' 122.2(3)
C2 Zr1 C5' 47.6(3)
C1 Zr1 C5' 20.4(2)
C4' Zr1 C5' 32.61(19)
C14 Zr1 C5' 138.23(16)
O1 Zr1 C15 79.25(14)
O1' Zr1 C15 117.6(9)
C21' Zr1 C15 74.8(8)
C21 Zr1 C15 117.3(3)
C2 Zr1 C15 131.1(2)
C1 Zr1 C15 112.0(2)
C4' Zr1 C15 140.6(2)
C14 Zr1 C15 32.10(7)
C5' Zr1 C15 114.25(18)
O1 Zr1 C11 106.27(15)
O1' Zr1 C11 131.6(9)
C21' Zr1 C11 102.1(8)
C21 Zr1 C11 130.0(3)
C2 Zr1 C11 121.1(3)
C1 Zr1 C11 91.0(2)
C4' Zr1 C11 108.5(2)
C14 Zr1 C11 53.24(8)
C5' Zr1 C11 85.93(17)
C15 Zr1 C11 32.17(8)
O1 Zr1 C13 116.57(15)
O1' Zr1 C13 78.5(9)
C21' Zr1 C13 112.9(9)
C21 Zr1 C13 76.9(3)
C2 Zr1 C13 165.5(3)
C1 Zr1 C13 134.6(2)
C4' Zr1 C13 113.88(19)
C14 Zr1 C13 32.01(7)
C5' Zr1 C13 118.21(15)
C15 Zr1 C13 53.00(7)
C11 Zr1 C13 53.09(7)
C2 C1 C5 108.0(6)
C2 C1 C6 123.4(8)
C5 C1 C6 128.3(8)
C2 C1 Zr1 72.8(8)
C5 C1 Zr1 75.9(5)
C6 C1 Zr1 121.8(6)
C3 C2 C1 108.2(7)
C3 C2 C7 124.3(9)
C1 C2 C7 126.5(9)
C3 C2 Zr1 77.3(11)
C1 C2 Zr1 74.3(7)
C7 C2 Zr1 123.0(10)
C2 C3 C4 107.7(7)
C2 C3 C8 126.7(9)
C4 C3 C8 125.6(8)
C2 C3 Zr1 70.5(10)
C4 C3 Zr1 74.3(10)
C8 C3 Zr1 122.9(13)
C5 C4 C3 109.1(7)
C5 C4 C9 124.7(7)
C3 C4 C9 126.0(7)
C5 C4 Zr1 73.6(6)
C3 C4 Zr1 73.9(11)
C9 C4 Zr1 122.3(9)
C4 C5 C1 106.9(6)
C4 C5 C10 124.9(7)
C1 C5 C10 126.5(7)
C4 C5 Zr1 74.7(6)
C1 C5 Zr1 71.5(4)
C10 C5 Zr1 130.6(5)
C2' C1' C5' 107.9(6)
C2' C1' C6' 125.1(6)
C5' C1' C6' 126.8(6)
C2' C1' Zr1 76.8(7)
C5' C1' Zr1 73.1(4)
C6' C1' Zr1 119.7(5)
C1' C2' C3' 109.2(6)
C1' C2' C7' 124.1(6)
C3' C2' C7' 126.7(6)
C1' C2' Zr1 72.1(6)
C3' C2' Zr1 72.4(10)
C7' C2' Zr1 121.8(9)
C4' C3' C2' 107.3(6)
C4' C3' C8' 126.4(7)
C2' C3' C8' 125.1(7)
C4' C3' Zr1 72.1(9)
C2' C3' Zr1 76.2(9)
C8' C3' Zr1 126.9(12)
C3' C4' C5' 108.4(5)
C3' C4' C9' 124.4(7)
C5' C4' C9' 127.1(7)
C3' C4' Zr1 75.9(10)
C5' C4' Zr1 74.4(5)
C9' C4' Zr1 119.2(7)
C1' C5' C4' 107.1(5)
C1' C5' C10' 126.0(6)
C4' C5' C10' 125.2(7)
C1' C5' Zr1 74.7(4)
C4' C5' Zr1 73.0(5)
C10' C5' Zr1 129.4(5)
C15 C11 C12 107.7(2)
C15 C11 C16 124.6(2)
C12 C11 C16 126.2(3)
C15 C11 Zr1 73.47(13)
C12 C11 Zr1 74.46(13)
C16 C11 Zr1 128.92(17)
C13 C12 C11 107.8(2)
C13 C12 C17 124.2(2)
C11 C12 C17 126.7(2)
C13 C12 Zr1 73.65(12)
C11 C12 Zr1 73.42(13)
C17 C12 Zr1 128.94(17)
C14 C13 C12 108.09(19)
C14 C13 C18 127.6(2)
C12 C13 C18 123.7(2)
C14 C13 Zr1 73.01(12)
C12 C13 Zr1 74.39(12)
C18 C13 Zr1 125.44(16)
C15 C14 C13 108.4(2)
C15 C14 C19 126.0(2)
C13 C14 C19 125.6(2)
C15 C14 Zr1 74.34(12)
C13 C14 Zr1 74.99(12)
C19 C14 Zr1 118.69(16)
C14 C15 C11 108.1(2)
C14 C15 C20 126.6(3)
C11 C15 C20 125.1(2)
C14 C15 Zr1 73.56(12)
C11 C15 Zr1 74.36(13)
C20 C15 Zr1 122.21(16)

loop_
_geom_bond_atom_site_label_1
_geom_bond_atom_site_label_2
_geom_bond_distance
Zr1 O1 2.040(4)
Zr1 O1' 2.053(16)
Zr1 C21' 2.298(17)
Zr1 C21 2.302(7)
Zr1 C2 2.490(18)
Zr1 C1 2.510(10)
Zr1 C4' 2.531(13)
Zr1 C14 2.5423(19)
Zr1 C5' 2.550(7)
Zr1 C15 2.552(2)
Zr1 C11 2.564(2)
Zr1 C13 2.568(2)
C1 C2 1.416(9)
C1 C5 1.426(8)
C1 C6 1.507(8)
C2 C3 1.404(9)
C2 C7 1.512(9)
C3 C4 1.413(9)
C3 C8 1.504(9)
C4 C5 1.408(7)
C4 C9 1.502(8)
C5 C10 1.492(8)
C1' C2' 1.399(7)
C1' C5' 1.418(6)
C1' C6' 1.506(7)
C2' C3' 1.409(8)
C2' C7' 1.492(8)
C3' C4' 1.409(8)
C3' C8' 1.500(8)
C4' C5' 1.427(8)
C4' C9' 1.503(7)
C5' C10' 1.489(7)
C11 C15 1.417(4)
C11 C12 1.422(3)
C11 C16 1.500(3)
C12 C13 1.416(3)
C12 C17 1.500(3)
C13 C14 1.409(3)
C13 C18 1.497(3)
C14 C15 1.408(3)
C14 C19 1.508(3)
C15 C20 1.497(3)
